data_4071042
loop_
_publ_author_name
'Hanson, Susan Kloek'
'Heinekey, D. Michael'
'Goldberg, Karen I.'

_publ_section_title
;
 C&#x2212;H Bond Activation by Rhodium(I) Phenoxide and Acetate Complexes:
 Mechanism of H&#x2212;D Exchange between Arenes and Water
;
_journal_issue 7
_journal_name_full Organometallics
_journal_page_first 1454
_journal_paper_doi 10.1021/om7012259
_journal_volume 27
_journal_year 2008
_chemical_formula_moiety 'C23 H43 N3 P2 Rh, C F3 O3 S'
_chemical_formula_sum 'C24 H43 F3 N3 O3 P2 Rh S'
_chemical_formula_weight 675.52
_chemical_name_common SMK005
_chemical_name_systematic SMK005
_space_group_IT_number 14
_symmetry_cell_setting monoclinic
_symmetry_Int_Tables_number 14
_symmetry_space_group_name_Hall '-P 2yn'
_symmetry_space_group_name_H-M 'P 1 21/n 1'
_atom_sites_solution_hydrogens geom
_atom_sites_solution_primary direct
_atom_sites_solution_secondary difmap
_audit_creation_method SHELXL-97
_cell_angle_alpha 90
_cell_angle_beta 93.5385(11)
_cell_angle_gamma 90
_cell_formula_units_Z 4
_cell_length_a 8.4223(2)
_cell_length_b 15.6644(4)
_cell_length_c 22.9973(7)
_cell_measurement_reflns_used 502
_cell_measurement_temperature 130(2)
_cell_volume 3028.26(14)
_computing_cell_refinement 'HKL Scalepack (Otwinowski & Minor 1997)'
_computing_data_collection KappaCCD
_computing_data_reduction 'HKL Scalepack (Otwinowski & Minor 1997)'
_computing_molecular_graphics 'maXus, Zortep'
_computing_publication_material 'SHELXL-97 (Sheldrick, 1997)'
_computing_structure_refinement 'SHELXL-97 (Sheldrick, 1997)'
_computing_structure_solution SIR-97
_diffrn_ambient_temperature 130(2)
_diffrn_measured_fraction_theta_full 0.988
_diffrn_measured_fraction_theta_max 0.953
_diffrn_measurement_device_type 'Nonius KappaCCD'
_diffrn_measurement_method '\f and \w scans'
_diffrn_radiation_monochromator graphite
_diffrn_radiation_source 'fine-focus sealed tube'
_diffrn_radiation_type MoK\a
_diffrn_radiation_wavelength 0.71069
_diffrn_reflns_av_R_equivalents 0.0450
_diffrn_reflns_av_sigmaI/netI 0.0788
_diffrn_reflns_limit_h_max 11
_diffrn_reflns_limit_h_min -11
_diffrn_reflns_limit_k_max 20
_diffrn_reflns_limit_k_min -20
_diffrn_reflns_limit_l_max 30
_diffrn_reflns_limit_l_min -30
_diffrn_reflns_number 12566
_diffrn_reflns_theta_full 25.00
_diffrn_reflns_theta_max 28.28
_diffrn_reflns_theta_min 2.96
_exptl_absorpt_coefficient_mu 0.787
_exptl_absorpt_correction_T_max 0.8713
_exptl_absorpt_correction_T_min 0.8336
_exptl_absorpt_correction_type multi-scan
_exptl_absorpt_process_details HKL-2000
_exptl_crystal_colour yellow
_exptl_crystal_density_diffrn 1.482
_exptl_crystal_density_method 'not measured'
_exptl_crystal_description prism
_exptl_crystal_F_000 1400
_exptl_crystal_size_max 0.24
_exptl_crystal_size_mid 0.24
_exptl_crystal_size_min 0.18
_refine_diff_density_max 0.975
_refine_diff_density_min -0.764
_refine_diff_density_rms 0.101
_refine_ls_extinction_method none
_refine_ls_goodness_of_fit_ref 0.935
_refine_ls_hydrogen_treatment constr
_refine_ls_matrix_type full
_refine_ls_number_parameters 346
_refine_ls_number_reflns 7169
_refine_ls_number_restraints 0
_refine_ls_restrained_S_all 0.935
_refine_ls_R_factor_all 0.0798
_refine_ls_R_factor_gt 0.0450
_refine_ls_shift/su_max 0.001
_refine_ls_shift/su_mean 0.000
_refine_ls_structure_factor_coef Fsqd
_refine_ls_weighting_details 'calc w=1/[\s^2^(Fo^2^)+(0.0607P)^2^+0.0000P] where P=(Fo^2^+2Fc^2^)/3'
_refine_ls_weighting_scheme calc
_refine_ls_wR_factor_gt 0.1009
_refine_ls_wR_factor_ref 0.1132
_reflns_number_gt 4739
_reflns_number_total 7169
_reflns_threshold_expression >2sigma(I)
_cod_data_source_file om7012259-file004.cif
_cod_data_source_block import
_cod_original_sg_symbol_H-M 'P 21/n'
_cod_database_code 4071042

loop_
_symmetry_equiv_pos_as_xyz
'x, y, z'
'-x+1/2, y+1/2, -z+1/2'
'-x, -y, -z'
'x-1/2, -y-1/2, z-1/2'

loop_
_atom_site_label
_atom_site_type_symbol
_atom_site_fract_x
_atom_site_fract_y
_atom_site_fract_z
_atom_site_U_iso_or_equiv
_atom_site_adp_type
_atom_site_occupancy
_atom_site_symmetry_multiplicity
_atom_site_calc_flag
_atom_site_refinement_flags
C1 C 0.8371(4) 0.34394(18) 0.43516(14) 0.0252(7) Uani 1 1 d .
H1A H 0.9542 0.3509 0.4371 0.030 Uiso 1 1 calc R
H1B H 0.7935 0.3719 0.3990 0.030 Uiso 1 1 calc R
C2 C 0.7719(4) 0.3868(2) 0.48641(14) 0.0253(7) Uani 1 1 d .
C3 C 0.7503(4) 0.4749(2) 0.48607(15) 0.0335(8) Uani 1 1 d .
H3 H 0.7720 0.5073 0.4526 0.040 Uiso 1 1 calc R
C4 C 0.6977(4) 0.5144(2) 0.53414(16) 0.0386(9) Uani 1 1 d .
H4 H 0.6803 0.5744 0.5338 0.046 Uiso 1 1 calc R
C5 C 0.6697(4) 0.4671(2) 0.58353(16) 0.0329(8) Uani 1 1 d .
H5 H 0.6349 0.4942 0.6174 0.039 Uiso 1 1 calc R
C6 C 0.6936(4) 0.3798(2) 0.58234(14) 0.0251(7) Uani 1 1 d .
C7 C 0.6796(4) 0.3273(2) 0.63658(14) 0.0274(7) Uani 1 1 d .
H7A H 0.5942 0.3512 0.6595 0.033 Uiso 1 1 calc R
H7B H 0.7807 0.3306 0.6608 0.033 Uiso 1 1 calc R
C8 C 0.6125(4) 0.22312(19) 0.37793(14) 0.0244(7) Uani 1 1 d .
C9 C 0.6543(4) 0.2424(2) 0.31550(14) 0.0298(7) Uani 1 1 d .
H9A H 0.5563 0.2473 0.2904 0.045 Uiso 1 1 calc R
H9B H 0.7198 0.1960 0.3013 0.045 Uiso 1 1 calc R
H9C H 0.7136 0.2961 0.3147 0.045 Uiso 1 1 calc R
C10 C 0.5353(4) 0.1348(2) 0.38063(15) 0.0313(8) Uani 1 1 d .
H10A H 0.4386 0.1335 0.3547 0.047 Uiso 1 1 calc R
H10B H 0.5080 0.1230 0.4207 0.047 Uiso 1 1 calc R
H10C H 0.6100 0.0914 0.3683 0.047 Uiso 1 1 calc R
C11 C 0.4924(4) 0.28982(19) 0.39757(15) 0.0283(7) Uani 1 1 d .
H11A H 0.5343 0.3473 0.3916 0.043 Uiso 1 1 calc R
H11B H 0.4753 0.2815 0.4390 0.043 Uiso 1 1 calc R
H11C H 0.3912 0.2830 0.3746 0.043 Uiso 1 1 calc R
C12 C 0.9697(4) 0.1762(2) 0.40668(14) 0.0272(7) Uani 1 1 d .
C13 C 0.9363(4) 0.0829(2) 0.39136(16) 0.0354(8) Uani 1 1 d .
H13A H 0.8668 0.0798 0.3556 0.053 Uiso 1 1 calc R
H13B H 0.8840 0.0554 0.4233 0.053 Uiso 1 1 calc R
H13C H 1.0368 0.0536 0.3853 0.053 Uiso 1 1 calc R
C14 C 1.0400(4) 0.2208(2) 0.35456(15) 0.0345(8) Uani 1 1 d .
H14A H 1.1400 0.1930 0.3459 0.052 Uiso 1 1 calc R
H14B H 1.0603 0.2810 0.3641 0.052 Uiso 1 1 calc R
H14C H 0.9645 0.2170 0.3205 0.052 Uiso 1 1 calc R
C15 C 1.0917(4) 0.1807(2) 0.45931(15) 0.0367(8) Uani 1 1 d .
H15A H 1.0500 0.1504 0.4924 0.055 Uiso 1 1 calc R
H15B H 1.1112 0.2406 0.4699 0.055 Uiso 1 1 calc R
H15C H 1.1916 0.1541 0.4491 0.055 Uiso 1 1 calc R
C16 C 0.4129(4) 0.20682(19) 0.62198(14) 0.0249(7) Uani 1 1 d .
C17 C 0.3429(4) 0.2820(2) 0.58477(15) 0.0326(8) Uani 1 1 d .
H17A H 0.2270 0.2761 0.5799 0.049 Uiso 1 1 calc R
H17B H 0.3879 0.2814 0.5465 0.049 Uiso 1 1 calc R
H17C H 0.3695 0.3361 0.6045 0.049 Uiso 1 1 calc R
C18 C 0.3571(4) 0.2124(2) 0.68418(15) 0.0334(8) Uani 1 1 d .
H18A H 0.2412 0.2190 0.6826 0.050 Uiso 1 1 calc R
H18B H 0.4071 0.2618 0.7041 0.050 Uiso 1 1 calc R
H18C H 0.3874 0.1602 0.7055 0.050 Uiso 1 1 calc R
C19 C 0.3553(4) 0.1235(2) 0.59313(15) 0.0342(8) Uani 1 1 d .
H19A H 0.4026 0.0750 0.6148 0.051 Uiso 1 1 calc R
H19B H 0.3873 0.1219 0.5529 0.051 Uiso 1 1 calc R
H19C H 0.2391 0.1203 0.5932 0.051 Uiso 1 1 calc R
C20 C 0.7466(4) 0.1530(2) 0.67811(14) 0.0285(7) Uani 1 1 d .
C21 C 0.7308(4) 0.1894(2) 0.73973(15) 0.0377(9) Uani 1 1 d .
H21A H 0.7968 0.1559 0.7679 0.057 Uiso 1 1 calc R
H21B H 0.6194 0.1864 0.7496 0.057 Uiso 1 1 calc R
H21C H 0.7662 0.2490 0.7408 0.057 Uiso 1 1 calc R
C22 C 0.6926(4) 0.0588(2) 0.67748(16) 0.0362(8) Uani 1 1 d .
H22A H 0.7085 0.0339 0.6392 0.054 Uiso 1 1 calc R
H22B H 0.5797 0.0558 0.6853 0.054 Uiso 1 1 calc R
H22C H 0.7554 0.0270 0.7075 0.054 Uiso 1 1 calc R
C23 C 0.9212(4) 0.1569(2) 0.66338(16) 0.0362(8) Uani 1 1 d .
H23A H 0.9560 0.2166 0.6628 0.054 Uiso 1 1 calc R
H23B H 0.9329 0.1311 0.6251 0.054 Uiso 1 1 calc R
H23C H 0.9866 0.1255 0.6929 0.054 Uiso 1 1 calc R
C24 C 1.0926(4) 0.4587(2) 0.68967(16) 0.0373(9) Uani 1 1 d .
N1 N 0.7028(3) 0.08727(18) 0.52113(11) 0.0284(6) Uani 1 1 d .
N2 N 0.6923(4) 0.01634(18) 0.51855(13) 0.0399(8) Uani 1 1 d .
N3 N 0.7374(3) 0.33960(17) 0.53306(11) 0.0248(6) Uani 1 1 d .
O1 O 1.3523(3) 0.5228(2) 0.65888(14) 0.0701(10) Uani 1 1 d .
O2 O 1.3717(3) 0.40813(15) 0.72792(12) 0.0493(7) Uani 1 1 d .
O3 O 1.2783(4) 0.5443(2) 0.75773(16) 0.0874(12) Uani 1 1 d .
F1 F 1.0832(3) 0.40629(17) 0.64405(12) 0.0755(8) Uani 1 1 d .
F2 F 1.0063(3) 0.52709(14) 0.67423(11) 0.0594(7) Uani 1 1 d .
F3 F 1.0183(3) 0.42126(16) 0.73168(12) 0.0682(8) Uani 1 1 d .
P1 P 0.78808(10) 0.22891(5) 0.43211(4) 0.02254(19) Uani 1 1 d .
P2 P 0.63455(9) 0.21508(5) 0.61928(4) 0.02155(18) Uani 1 1 d .
S1 S 1.29779(11) 0.48687(5) 0.71143(4) 0.0335(2) Uani 1 1 d .
Rh1 Rh 0.72144(3) 0.207780(15) 0.526686(11) 0.02260(9) Uani 1 1 d .

loop_
_atom_site_aniso_label
_atom_site_aniso_U_11
_atom_site_aniso_U_22
_atom_site_aniso_U_33
_atom_site_aniso_U_23
_atom_site_aniso_U_13
_atom_site_aniso_U_12
C1 0.0289(17) 0.0187(15) 0.0289(19) 0.0004(13) 0.0080(14) -0.0067(13)
C2 0.0239(17) 0.0262(17) 0.0259(19) 0.0002(13) 0.0013(14) -0.0029(13)
C3 0.039(2) 0.0304(18) 0.031(2) 0.0056(15) 0.0041(16) -0.0027(15)
C4 0.048(2) 0.0268(18) 0.041(2) -0.0012(16) 0.0017(18) 0.0027(16)
C5 0.0326(19) 0.0285(18) 0.038(2) -0.0079(15) 0.0023(16) 0.0010(15)
C6 0.0225(16) 0.0302(17) 0.0227(18) -0.0027(13) 0.0028(14) -0.0029(14)
C7 0.0222(16) 0.0320(17) 0.0284(19) -0.0073(15) 0.0038(14) -0.0049(14)
C8 0.0214(16) 0.0264(16) 0.0253(18) -0.0009(13) 0.0006(14) 0.0019(13)
C9 0.0291(18) 0.0344(18) 0.0252(19) 0.0000(15) -0.0040(14) 0.0023(15)
C10 0.0268(17) 0.0328(17) 0.034(2) -0.0010(15) -0.0024(15) -0.0019(15)
C11 0.0229(16) 0.0314(17) 0.0307(19) 0.0021(15) 0.0013(14) 0.0034(14)
C12 0.0221(16) 0.0350(17) 0.0249(18) 0.0021(15) 0.0036(14) 0.0011(15)
C13 0.033(2) 0.0337(18) 0.040(2) -0.0063(16) 0.0088(17) 0.0043(16)
C14 0.0255(18) 0.049(2) 0.030(2) 0.0029(16) 0.0088(15) 0.0029(16)
C15 0.0245(18) 0.052(2) 0.033(2) 0.0060(17) 0.0026(15) 0.0076(17)
C16 0.0179(15) 0.0276(16) 0.0294(18) -0.0040(14) 0.0043(13) -0.0006(13)
C17 0.0235(17) 0.0364(19) 0.038(2) -0.0035(15) 0.0004(15) 0.0039(15)
C18 0.0248(17) 0.042(2) 0.035(2) -0.0048(16) 0.0103(15) -0.0027(15)
C19 0.0250(18) 0.041(2) 0.036(2) -0.0111(16) -0.0020(15) -0.0016(15)
C20 0.0260(17) 0.0368(18) 0.0227(18) 0.0011(14) 0.0016(14) -0.0004(15)
C21 0.040(2) 0.047(2) 0.027(2) -0.0003(16) 0.0034(16) -0.0027(17)
C22 0.040(2) 0.0360(19) 0.033(2) 0.0047(16) 0.0011(17) 0.0036(17)
C23 0.0229(18) 0.048(2) 0.037(2) 0.0005(17) -0.0005(15) 0.0038(16)
C24 0.039(2) 0.040(2) 0.035(2) 0.0026(17) 0.0149(17) 0.0035(17)
N1 0.0325(16) 0.0278(16) 0.0252(16) -0.0019(12) 0.0053(13) 0.0002(13)
N2 0.059(2) 0.0275(17) 0.0341(19) -0.0017(13) 0.0083(16) -0.0006(15)
N3 0.0196(13) 0.0310(15) 0.0244(15) -0.0045(12) 0.0069(11) -0.0028(11)
O1 0.0430(17) 0.093(2) 0.073(2) 0.0518(19) -0.0051(15) -0.0185(16)
O2 0.0478(16) 0.0324(13) 0.068(2) 0.0135(13) 0.0065(14) 0.0075(12)
O3 0.075(2) 0.084(2) 0.100(3) -0.068(2) -0.018(2) 0.0233(19)
F1 0.0415(14) 0.099(2) 0.086(2) -0.0589(17) 0.0038(13) -0.0068(14)
F2 0.0456(14) 0.0561(14) 0.0760(18) 0.0157(13) 0.0001(13) 0.0129(11)
F3 0.0475(14) 0.0844(18) 0.0755(19) 0.0326(15) 0.0262(13) -0.0005(13)
P1 0.0223(4) 0.0254(4) 0.0200(4) 0.0012(3) 0.0017(3) -0.0024(3)
P2 0.0198(4) 0.0251(4) 0.0200(4) -0.0020(3) 0.0035(3) -0.0012(3)
S1 0.0411(5) 0.0251(4) 0.0341(5) -0.0005(4) -0.0002(4) 0.0005(4)
Rh1 0.02424(15) 0.02263(14) 0.02131(15) -0.00074(10) 0.00435(10) 0.00043(10)

loop_
_atom_type_symbol
_atom_type_description
_atom_type_scat_dispersion_real
_atom_type_scat_dispersion_imag
_atom_type_scat_source
C C 0.0033 0.0016 'International Tables Vol C Tables 4.2.6.8 and 6.1.1.4'
H H 0.0000 0.0000 'International Tables Vol C Tables 4.2.6.8 and 6.1.1.4'
N N 0.0061 0.0033 'International Tables Vol C Tables 4.2.6.8 and 6.1.1.4'
O O 0.0106 0.0060 'International Tables Vol C Tables 4.2.6.8 and 6.1.1.4'
F F 0.0171 0.0103 'International Tables Vol C Tables 4.2.6.8 and 6.1.1.4'
P P 0.1023 0.0942 'International Tables Vol C Tables 4.2.6.8 and 6.1.1.4'
S S 0.1246 0.1234 'International Tables Vol C Tables 4.2.6.8 and 6.1.1.4'
Rh Rh -1.1178 0.9187 'International Tables Vol C Tables 4.2.6.8 and 6.1.1.4'

loop_
_geom_angle_atom_site_label_1
_geom_angle_atom_site_label_2
_geom_angle_atom_site_label_3
_geom_angle
C2 C1 P1 112.1(2)
C2 C1 H1A 109.2
P1 C1 H1A 109.2
C2 C1 H1B 109.2
P1 C1 H1B 109.2
H1A C1 H1B 107.9
N3 C2 C3 120.9(3)
N3 C2 C1 119.4(3)
C3 C2 C1 119.8(3)
C4 C3 C2 119.6(3)
C4 C3 H3 120.2
C2 C3 H3 120.2
C3 C4 C5 120.0(3)
C3 C4 H4 120.0
C5 C4 H4 120.0
C6 C5 C4 118.6(3)
C6 C5 H5 120.7
C4 C5 H5 120.7
N3 C6 C5 121.3(3)
N3 C6 C7 118.3(3)
C5 C6 C7 120.3(3)
C6 C7 P2 111.7(2)
C6 C7 H7A 109.3
P2 C7 H7A 109.3
C6 C7 H7B 109.3
P2 C7 H7B 109.3
H7A C7 H7B 107.9
C9 C8 C10 109.8(3)
C9 C8 C11 109.6(3)
C10 C8 C11 108.2(3)
C9 C8 P1 113.3(2)
C10 C8 P1 109.6(2)
C11 C8 P1 106.1(2)
C8 C9 H9A 109.5
C8 C9 H9B 109.5
H9A C9 H9B 109.5
C8 C9 H9C 109.5
H9A C9 H9C 109.5
H9B C9 H9C 109.5
C8 C10 H10A 109.5
C8 C10 H10B 109.5
H10A C10 H10B 109.5
C8 C10 H10C 109.5
H10A C10 H10C 109.5
H10B C10 H10C 109.5
C8 C11 H11A 109.5
C8 C11 H11B 109.5
H11A C11 H11B 109.5
C8 C11 H11C 109.5
H11A C11 H11C 109.5
H11B C11 H11C 109.5
C13 C12 C14 109.3(3)
C13 C12 C15 109.3(3)
C14 C12 C15 108.7(3)
C13 C12 P1 110.7(2)
C14 C12 P1 113.9(2)
C15 C12 P1 104.7(2)
C12 C13 H13A 109.5
C12 C13 H13B 109.5
H13A C13 H13B 109.5
C12 C13 H13C 109.5
H13A C13 H13C 109.5
H13B C13 H13C 109.5
C12 C14 H14A 109.5
C12 C14 H14B 109.5
H14A C14 H14B 109.5
C12 C14 H14C 109.5
H14A C14 H14C 109.5
H14B C14 H14C 109.5
C12 C15 H15A 109.5
C12 C15 H15B 109.5
H15A C15 H15B 109.5
C12 C15 H15C 109.5
H15A C15 H15C 109.5
H15B C15 H15C 109.5
C19 C16 C18 110.2(3)
C19 C16 C17 108.0(3)
C18 C16 C17 110.0(3)
C19 C16 P2 109.5(2)
C18 C16 P2 112.9(2)
C17 C16 P2 105.9(2)
C16 C17 H17A 109.5
C16 C17 H17B 109.5
H17A C17 H17B 109.5
C16 C17 H17C 109.5
H17A C17 H17C 109.5
H17B C17 H17C 109.5
C16 C18 H18A 109.5
C16 C18 H18B 109.5
H18A C18 H18B 109.5
C16 C18 H18C 109.5
H18A C18 H18C 109.5
H18B C18 H18C 109.5
C16 C19 H19A 109.5
C16 C19 H19B 109.5
H19A C19 H19B 109.5
C16 C19 H19C 109.5
H19A C19 H19C 109.5
H19B C19 H19C 109.5
C23 C20 C21 109.1(3)
C23 C20 C22 108.8(3)
C21 C20 C22 108.7(3)
C23 C20 P2 105.5(2)
C21 C20 P2 113.8(2)
C22 C20 P2 110.8(2)
C20 C21 H21A 109.5
C20 C21 H21B 109.5
H21A C21 H21B 109.5
C20 C21 H21C 109.5
H21A C21 H21C 109.5
H21B C21 H21C 109.5
C20 C22 H22A 109.5
C20 C22 H22B 109.5
H22A C22 H22B 109.5
C20 C22 H22C 109.5
H22A C22 H22C 109.5
H22B C22 H22C 109.5
C20 C23 H23A 109.5
C20 C23 H23B 109.5
H23A C23 H23B 109.5
C20 C23 H23C 109.5
H23A C23 H23C 109.5
H23B C23 H23C 109.5
F3 C24 F2 106.1(3)
F3 C24 F1 107.1(3)
F2 C24 F1 106.3(3)
F3 C24 S1 113.0(3)
F2 C24 S1 111.8(3)
F1 C24 S1 112.0(2)
N2 N1 Rh1 179.2(3)
C2 N3 C6 119.3(3)
C2 N3 Rh1 120.3(2)
C6 N3 Rh1 119.8(2)
C1 P1 C12 104.95(14)
C1 P1 C8 103.74(15)
C12 P1 C8 113.50(15)
C1 P1 Rh1 99.85(10)
C12 P1 Rh1 119.01(11)
C8 P1 Rh1 113.09(11)
C7 P2 C20 104.60(15)
C7 P2 C16 104.56(14)
C20 P2 C16 113.46(14)
C7 P2 Rh1 100.09(10)
C20 P2 Rh1 117.96(11)
C16 P2 Rh1 113.70(11)
O3 S1 O2 114.9(2)
O3 S1 O1 116.4(2)
O2 S1 O1 114.02(18)
O3 S1 C24 102.05(18)
O2 S1 C24 104.78(17)
O1 S1 C24 102.19(17)
N1 Rh1 N3 178.93(10)
N1 Rh1 P2 94.71(8)
N3 Rh1 P2 84.71(7)
N1 Rh1 P1 95.93(8)
N3 Rh1 P1 84.56(7)
P2 Rh1 P1 168.07(3)

loop_
_geom_bond_atom_site_label_1
_geom_bond_atom_site_label_2
_geom_bond_distance
C1 C2 1.490(4)
C1 P1 1.849(3)
C1 H1A 0.9900
C1 H1B 0.9900
C2 N3 1.349(4)
C2 C3 1.392(4)
C3 C4 1.365(5)
C3 H3 0.9500
C4 C5 1.388(5)
C4 H4 0.9500
C5 C6 1.383(4)
C5 H5 0.9500
C6 N3 1.367(4)
C6 C7 1.505(4)
C7 P2 1.837(3)
C7 H7A 0.9900
C7 H7B 0.9900
C8 C9 1.529(4)
C8 C10 1.532(4)
C8 C11 1.541(4)
C8 P1 1.876(3)
C9 H9A 0.9800
C9 H9B 0.9800
C9 H9C 0.9800
C10 H10A 0.9800
C10 H10B 0.9800
C10 H10C 0.9800
C11 H11A 0.9800
C11 H11B 0.9800
C11 H11C 0.9800
C12 C13 1.525(4)
C12 C14 1.538(4)
C12 C15 1.540(5)
C12 P1 1.864(3)
C13 H13A 0.9800
C13 H13B 0.9800
C13 H13C 0.9800
C14 H14A 0.9800
C14 H14B 0.9800
C14 H14C 0.9800
C15 H15A 0.9800
C15 H15B 0.9800
C15 H15C 0.9800
C16 C19 1.529(4)
C16 C18 1.536(4)
C16 C17 1.551(4)
C16 P2 1.876(3)
C17 H17A 0.9800
C17 H17B 0.9800
C17 H17C 0.9800
C18 H18A 0.9800
C18 H18B 0.9800
C18 H18C 0.9800
C19 H19A 0.9800
C19 H19B 0.9800
C19 H19C 0.9800
C20 C23 1.531(4)
C20 C21 1.541(4)
C20 C22 1.544(4)
C20 P2 1.873(3)
C21 H21A 0.9800
C21 H21B 0.9800
C21 H21C 0.9800
C22 H22A 0.9800
C22 H22B 0.9800
C22 H22C 0.9800
C23 H23A 0.9800
C23 H23B 0.9800
C23 H23C 0.9800
C24 F3 1.320(4)
C24 F2 1.330(4)
C24 F1 1.331(4)
C24 S1 1.823(4)
N1 N2 1.116(4)
N1 Rh1 1.898(3)
N3 Rh1 2.074(3)
O1 S1 1.434(3)
O2 S1 1.422(3)
O3 S1 1.411(3)
P1 Rh1 2.3035(10)
P2 Rh1 2.2967(10)

loop_
_geom_torsion_atom_site_label_1
_geom_torsion_atom_site_label_2
_geom_torsion_atom_site_label_3
_geom_torsion_atom_site_label_4
_geom_torsion
P1 C1 C2 N3 22.3(4)
P1 C1 C2 C3 -158.9(3)
N3 C2 C3 C4 1.9(5)
C1 C2 C3 C4 -176.9(3)
C2 C3 C4 C5 1.5(5)
C3 C4 C5 C6 -1.1(5)
C4 C5 C6 N3 -2.7(5)
C4 C5 C6 C7 174.3(3)
N3 C6 C7 P2 -26.3(3)
C5 C6 C7 P2 156.6(3)
C3 C2 N3 C6 -5.6(4)
C1 C2 N3 C6 173.1(3)
C3 C2 N3 Rh1 166.3(2)
C1 C2 N3 Rh1 -14.9(4)
C5 C6 N3 C2 6.1(4)
C7 C6 N3 C2 -170.9(3)
C5 C6 N3 Rh1 -165.9(2)
C7 C6 N3 Rh1 17.1(4)
C2 C1 P1 C12 -141.5(2)
C2 C1 P1 C8 99.2(3)
C2 C1 P1 Rh1 -17.7(2)
C13 C12 P1 C1 -169.6(2)
C14 C12 P1 C1 -45.9(3)
C15 C12 P1 C1 72.8(2)
C13 C12 P1 C8 -57.0(3)
C14 C12 P1 C8 66.7(3)
C15 C12 P1 C8 -174.7(2)
C13 C12 P1 Rh1 79.9(2)
C14 C12 P1 Rh1 -156.4(2)
C15 C12 P1 Rh1 -37.8(2)
C9 C8 P1 C1 69.4(2)
C10 C8 P1 C1 -167.6(2)
C11 C8 P1 C1 -50.9(2)
C9 C8 P1 C12 -44.0(3)
C10 C8 P1 C12 79.1(2)
C11 C8 P1 C12 -164.2(2)
C9 C8 P1 Rh1 176.56(18)
C10 C8 P1 Rh1 -60.4(2)
C11 C8 P1 Rh1 56.3(2)
C6 C7 P2 C20 144.0(2)
C6 C7 P2 C16 -96.5(2)
C6 C7 P2 Rh1 21.4(2)
C23 C20 P2 C7 -74.7(2)
C21 C20 P2 C7 44.9(3)
C22 C20 P2 C7 167.7(2)
C23 C20 P2 C16 171.9(2)
C21 C20 P2 C16 -68.4(3)
C22 C20 P2 C16 54.4(3)
C23 C20 P2 Rh1 35.4(2)
C21 C20 P2 Rh1 155.0(2)
C22 C20 P2 Rh1 -82.2(2)
C19 C16 P2 C7 165.3(2)
C18 C16 P2 C7 -71.4(2)
C17 C16 P2 C7 49.0(2)
C19 C16 P2 C20 -81.3(3)
C18 C16 P2 C20 41.9(3)
C17 C16 P2 C20 162.4(2)
C19 C16 P2 Rh1 57.1(2)
C18 C16 P2 Rh1 -179.61(18)
C17 C16 P2 Rh1 -59.1(2)
F3 C24 S1 O3 -61.3(3)
F2 C24 S1 O3 58.4(3)
F1 C24 S1 O3 177.6(3)
F3 C24 S1 O2 58.8(3)
F2 C24 S1 O2 178.5(2)
F1 C24 S1 O2 -62.3(3)
F3 C24 S1 O1 178.0(3)
F2 C24 S1 O1 -62.4(3)
F1 C24 S1 O1 56.9(3)
N2 N1 Rh1 N3 -92(20)
N2 N1 Rh1 P2 -35(20)
N2 N1 Rh1 P1 151(20)
C2 N3 Rh1 N1 -116(6)
C6 N3 Rh1 N1 56(6)
C2 N3 Rh1 P2 -173.2(2)
C6 N3 Rh1 P2 -1.3(2)
C2 N3 Rh1 P1 1.5(2)
C6 N3 Rh1 P1 173.4(2)
C7 P2 Rh1 N1 170.32(13)
C20 P2 Rh1 N1 57.72(15)
C16 P2 Rh1 N1 -78.77(13)
C7 P2 Rh1 N3 -10.58(13)
C20 P2 Rh1 N3 -123.19(14)
C16 P2 Rh1 N3 100.33(12)
C7 P2 Rh1 P1 -36.58(19)
C20 P2 Rh1 P1 -149.18(17)
C16 P2 Rh1 P1 74.34(18)
C1 P1 Rh1 N1 -172.47(13)
C12 P1 Rh1 N1 -59.16(15)
C8 P1 Rh1 N1 77.89(13)
C1 P1 Rh1 N3 8.49(13)
C12 P1 Rh1 N3 121.79(14)
C8 P1 Rh1 N3 -101.15(12)
C1 P1 Rh1 P2 34.49(19)
C12 P1 Rh1 P2 147.79(17)
C8 P1 Rh1 P2 -75.15(18)
